data_7709032
loop_
_publ_author_name
'Bronisz, Robert'
'Ksi\;a\.zek, Maria'
'Kusz, Joachim'
'Weselski, Marek Damian'

_publ_section_title
;
 Single crystal-to-single crystal transformation -- from two distinct to
 three distinct spin crossover centers in 2D coordination polymer
 [Fe(bbtr)3](CF3SO3)2
;
_journal_name_full 'Dalton Transactions'
_journal_paper_doi 10.1039/D1DT03578A
_journal_year 2021
_chemical_formula_sum 'C26 H36 F6 Fe N18 O6 S2'
_chemical_formula_weight 930.70
_space_group_crystal_system trigonal
_space_group_IT_number 148
_space_group_name_Hall '-R 3'
_space_group_name_H-M_alt 'R -3 :H'
_atom_sites_solution_hydrogens geom
_audit_creation_method SHELXL-2014/6
_audit_update_record
;
2021-10-19 deposited with the CCDC.	2021-12-06 downloaded from the CCDC.
;
_cell_angle_alpha 90
_cell_angle_beta 90
_cell_angle_gamma 120
_cell_formula_units_Z 9
_cell_length_a 18.9537(3)
_cell_length_b 18.9537(3)
_cell_length_c 28.4241(6)
_cell_measurement_reflns_used 14224
_cell_measurement_temperature 14(1)
_cell_measurement_theta_max 38.0650
_cell_measurement_theta_min 2.5670
_cell_volume 8843.1(3)
_computing_cell_refinement 'CrysAlisPro 1.171.38.41q (Rigaku OD, 2015)'
_computing_data_collection 'CrysAlisPro 1.171.38.41q (Rigaku OD, 2015)'
_computing_data_reduction 'CrysAlisPro 1.171.38.41q (Rigaku OD, 2015)'
_computing_structure_refinement 'SHELXL-2018/3 (Sheldrick, 2015)'
_computing_structure_solution 'SHELXS-2013 (Sheldrick, 2015)'
_diffrn_ambient_temperature 14(1)
_diffrn_detector_area_resol_mean 10.4498
_diffrn_measured_fraction_theta_full 0.996
_diffrn_measured_fraction_theta_max 0.997
_diffrn_measurement_device_type
;
SuperNova diffractometer (Agilent Technologies) with Atlas detector
;
_diffrn_measurement_method '\w scans'
_diffrn_radiation_type MoK\a
_diffrn_radiation_wavelength 0.71073
_diffrn_reflns_av_R_equivalents 0.0260
_diffrn_reflns_av_unetI/netI 0.0182
_diffrn_reflns_Laue_measured_fraction_full 0.996
_diffrn_reflns_Laue_measured_fraction_max 0.997
_diffrn_reflns_limit_h_max 22
_diffrn_reflns_limit_h_min -22
_diffrn_reflns_limit_k_max 23
_diffrn_reflns_limit_k_min -23
_diffrn_reflns_limit_l_max 35
_diffrn_reflns_limit_l_min -35
_diffrn_reflns_number 20192
_diffrn_reflns_point_group_measured_fraction_full 0.996
_diffrn_reflns_point_group_measured_fraction_max 0.997
_diffrn_reflns_theta_full 25.242
_diffrn_reflns_theta_max 26.356
_diffrn_reflns_theta_min 2.583
_diffrn_source 'micro-focus sealed X-ray tube'
_exptl_absorpt_coefficient_mu 0.583
_exptl_absorpt_correction_T_max 1.00000
_exptl_absorpt_correction_T_min 0.89737
_exptl_absorpt_correction_type multi-scan
_exptl_absorpt_process_details
;
CrysAlisPro 1.171.38.41q (Rigaku Oxford Diffraction, 2015)
Empirical absorption correction using spherical harmonics,
 implemented in SCALE3 ABSPACK scaling algorithm.
;
_exptl_crystal_colour violet
_exptl_crystal_density_diffrn 1.573
_exptl_crystal_description polyhedron
_exptl_crystal_F_000 4302
_exptl_crystal_size_max 0.208
_exptl_crystal_size_mid 0.200
_exptl_crystal_size_min 0.132
_refine_diff_density_max 2.154
_refine_diff_density_min -0.946
_refine_diff_density_rms 0.078
_refine_ls_extinction_method none
_refine_ls_goodness_of_fit_ref 1.043
_refine_ls_hydrogen_treatment constr
_refine_ls_matrix_type full
_refine_ls_number_parameters 339
_refine_ls_number_reflns 4017
_refine_ls_number_restraints 38
_refine_ls_restrained_S_all 1.044
_refine_ls_R_factor_all 0.0428
_refine_ls_R_factor_gt 0.0414
_refine_ls_shift/su_max 0.001
_refine_ls_shift/su_mean 0.000
_refine_ls_structure_factor_coef Fsqd
_refine_ls_weighting_details 'w=1/[\s^2^(Fo^2^)+(0.0622P)^2^+30.3765P] where P=(Fo^2^+2Fc^2^)/3'
_refine_ls_weighting_scheme calc
_refine_ls_wR_factor_gt 0.1078
_refine_ls_wR_factor_ref 0.1093
_reflns_Friedel_coverage 0.000
_reflns_number_gt 3904
_reflns_number_total 4017
_reflns_threshold_expression 'I > 2\s(I)'
_cod_data_source_file d1dt03578a2.cif
_cod_data_source_block rb15_bbtr_triflat_2f_14K
_cod_database_code 7709032
_shelx_space_group_comment
;
The symmetry employed for this shelxl refinement is uniquely defined
by the following loop, which should always be used as a source of
symmetry information in preference to the above space-group names.
They are only intended as comments.
;
_shelx_estimated_absorpt_t_min 0.888
_shelx_estimated_absorpt_t_max 0.927
_shelxl_version_number 2014/6

loop_
_space_group_symop_operation_xyz
'x, y, z'
'-y, x-y, z'
'-x+y, -x, z'
'x+2/3, y+1/3, z+1/3'
'-y+2/3, x-y+1/3, z+1/3'
'-x+y+2/3, -x+1/3, z+1/3'
'x+1/3, y+2/3, z+2/3'
'-y+1/3, x-y+2/3, z+2/3'
'-x+y+1/3, -x+2/3, z+2/3'
'-x, -y, -z'
'y, -x+y, -z'
'x-y, x, -z'
'-x+2/3, -y+1/3, -z+1/3'
'y+2/3, -x+y+1/3, -z+1/3'
'x-y+2/3, x+1/3, -z+1/3'
'-x+1/3, -y+2/3, -z+2/3'
'y+1/3, -x+y+2/3, -z+2/3'
'x-y+1/3, x+2/3, -z+2/3'

loop_
_atom_site_label
_atom_site_type_symbol
_atom_site_fract_x
_atom_site_fract_y
_atom_site_fract_z
_atom_site_U_iso_or_equiv
_atom_site_adp_type
_atom_site_occupancy
_atom_site_site_symmetry_order
_atom_site_calc_flag
_atom_site_refinement_flags_posn
_atom_site_refinement_flags_adp
_atom_site_refinement_flags_occupancy
_atom_site_disorder_assembly
_atom_site_disorder_group
Fe2 Fe 0.3333 0.6667 0.50753(2) 0.01510(16) Uani 1 3 d S T P . .
Fe1 Fe 1.0000 1.0000 0.5000 0.00833(18) Uani 1 6 d S T P . .
N1 N 0.55173(14) 0.75242(14) 0.44357(8) 0.0168(5) Uani 1 1 d . . . . .
N2 N 0.50201(13) 0.75446(16) 0.47573(8) 0.0174(4) Uani 1 1 d . . . . .
N3 N 0.42850(14) 0.69238(14) 0.46682(8) 0.0166(5) Uani 1 1 d . . . . .
C1 C 0.64026(15) 0.80754(16) 0.44752(10) 0.0195(6) Uani 1 1 d . . . . .
H1A H 0.6511 0.8585 0.4634 0.023 Uiso 1 1 calc R U . . .
H1B H 0.6646 0.8217 0.4157 0.023 Uiso 1 1 calc R U . . .
C2 C 0.67916(17) 0.76730(18) 0.47540(10) 0.0226(6) Uani 1 1 d . . . . .
H2A H 0.7391 0.8026 0.4740 0.027 Uiso 1 1 calc R U . . .
H2B H 0.6651 0.7149 0.4602 0.027 Uiso 1 1 calc R U . . .
C4 C 0.43339(16) 0.65176(17) 0.42864(10) 0.0198(6) Uani 1 1 d . . . . .
H4 H 0.3893 0.6046 0.4149 0.024 Uiso 1 1 calc R U . . .
C5 C 0.51200(17) 0.68993(18) 0.41348(10) 0.0189(5) Uani 1 1 d . . . . .
H5 H 0.5339 0.6757 0.3875 0.023 Uiso 1 1 calc R U . . .
N11 N 0.41427(17) 0.52856(16) 0.56774(10) 0.0278(6) Uani 1 1 d . . . . .
N12 N 0.42052(18) 0.58678(18) 0.53899(9) 0.0238(5) Uani 1 1 d . . . . .
N13 N 0.35724(15) 0.59576(15) 0.54754(9) 0.0224(5) Uani 1 1 d . . . . .
C11 C 0.4757(2) 0.5026(2) 0.56681(12) 0.0357(8) Uani 1 1 d . . . . .
H11A H 0.4477 0.4429 0.5718 0.043 Uiso 0.477(7) 1 calc R U P A 1
H11B H 0.5136 0.5287 0.5934 0.043 Uiso 0.477(7) 1 calc R U P A 1
H11C H 0.4631 0.4610 0.5914 0.043 Uiso 0.523(7) 1 calc R U P A 2
H11D H 0.5303 0.5498 0.5734 0.043 Uiso 0.523(7) 1 calc R U P A 2
C12A C 0.5247(4) 0.5225(4) 0.5219(3) 0.0284(9) Uani 0.477(7) 1 d . . P A 1
H12A H 0.5686 0.5092 0.5264 0.034 Uiso 0.477(7) 1 calc R U P A 1
H12B H 0.5510 0.5819 0.5162 0.034 Uiso 0.477(7) 1 calc R U P A 1
C12B C 0.4753(4) 0.4664(4) 0.5174(2) 0.0284(9) Uani 0.523(7) 1 d . . P A 2
H12C H 0.4983 0.4298 0.5200 0.034 Uiso 0.523(7) 1 calc R U P A 2
H12D H 0.4185 0.4338 0.5060 0.034 Uiso 0.523(7) 1 calc R U P A 2
C14 C 0.3116(2) 0.5434(2) 0.58220(12) 0.0322(7) Uani 1 1 d . . . . .
H14 H 0.2628 0.5378 0.5950 0.039 Uiso 1 1 calc R U . . .
C15 C 0.3482(2) 0.5003(2) 0.59528(13) 0.0338(8) Uani 1 1 d . . . . .
H15 H 0.3308 0.4592 0.6188 0.041 Uiso 1 1 calc R U . . .
N21 N 0.78065(13) 0.85983(13) 0.56163(8) 0.0133(4) Uani 1 1 d . . . . .
N22 N 0.83083(12) 0.91618(16) 0.53102(7) 0.0128(4) Uani 1 1 d . . . . .
N23 N 0.90420(13) 0.92848(13) 0.54006(7) 0.0113(4) Uani 1 1 d . . . . .
C21 C 0.69228(16) 0.82714(18) 0.55807(10) 0.0200(6) Uani 1 1 d . . . . .
H21A H 0.6816 0.8691 0.5446 0.024 Uiso 1 1 calc R U . . .
H21B H 0.6677 0.8131 0.5898 0.024 Uiso 1 1 calc R U . . .
C22 C 0.65322(16) 0.75113(18) 0.52690(10) 0.0208(6) Uani 1 1 d . . . . .
H22A H 0.6674 0.7112 0.5396 0.025 Uiso 1 1 calc R U . . .
H22B H 0.5933 0.7262 0.5286 0.025 Uiso 1 1 calc R U . . .
C24 C 0.90033(17) 0.88021(17) 0.57689(9) 0.0154(5) Uani 1 1 d . . . . .
H24 H 0.9450 0.8781 0.5905 0.019 Uiso 1 1 calc R U . . .
C25 C 0.82084(17) 0.83562(17) 0.59049(9) 0.0163(5) Uani 1 1 d . . . . .
H25 H 0.7987 0.7962 0.6149 0.020 Uiso 1 1 calc R U . . .
S99A S 0.65388(7) 0.62847(8) 0.65297(5) 0.0188(3) Uani 0.749(2) 1 d D . P B 3
C99A C 0.68181(12) 0.55548(14) 0.67588(7) 0.0187(8) Uani 0.749(2) 1 d D U P B 3
F1A F 0.64032(16) 0.48369(13) 0.65513(9) 0.0317(5) Uani 0.749(2) 1 d D . P B 3
F2A F 0.66552(15) 0.54351(14) 0.72134(7) 0.0244(5) Uani 0.749(2) 1 d D . P B 3
F3A F 0.76027(12) 0.58214(14) 0.66969(8) 0.0237(5) Uani 0.749(2) 1 d D . P B 3
O1A O 0.56865(9) 0.59041(16) 0.66335(10) 0.0241(6) Uani 0.749(2) 1 d D . P B 3
O2A O 0.70468(18) 0.70134(13) 0.67881(10) 0.0264(7) Uani 0.749(2) 1 d D . P B 3
O3A O 0.67400(17) 0.6319(2) 0.60415(6) 0.0296(7) Uani 0.749(2) 1 d D . P B 3
S99B S 0.6641(3) 0.6438(3) 0.67232(18) 0.0377(13) Uani 0.251(2) 1 d D . P B 4
C99B C 0.6427(5) 0.5417(5) 0.6552(3) 0.033(3) Uani 0.251(2) 1 d D U P B 4
F1B F 0.6883(5) 0.5188(5) 0.6789(3) 0.0317(5) Uani 0.251(2) 1 d D . P B 4
F2B F 0.6590(5) 0.5392(5) 0.6101(2) 0.039(2) Uani 0.251(2) 1 d D . P B 4
F3B F 0.5649(4) 0.4856(5) 0.6624(3) 0.039(2) Uani 0.251(2) 1 d D . P B 4
O1B O 0.7507(5) 0.6909(5) 0.6633(4) 0.041(3) Uani 0.251(2) 1 d D . P B 4
O2B O 0.6141(6) 0.6578(6) 0.6405(3) 0.043(3) Uani 0.251(2) 1 d D . P B 4
O3B O 0.6427(6) 0.6343(6) 0.7202(3) 0.044(3) Uani 0.251(2) 1 d D . P B 4

loop_
_atom_site_aniso_label
_atom_site_aniso_U_11
_atom_site_aniso_U_22
_atom_site_aniso_U_33
_atom_site_aniso_U_23
_atom_site_aniso_U_13
_atom_site_aniso_U_12
Fe2 0.0099(2) 0.0099(2) 0.0255(3) 0.000 0.000 0.00495(10)
Fe1 0.0060(2) 0.0060(2) 0.0129(4) 0.000 0.000 0.00301(12)
N1 0.0110(11) 0.0124(10) 0.0249(12) -0.0013(8) -0.0023(8) 0.0044(9)
N2 0.0118(10) 0.0122(11) 0.0264(11) -0.0028(10) -0.0011(8) 0.0048(10)
N3 0.0131(11) 0.0112(10) 0.0258(12) -0.0020(8) -0.0045(9) 0.0064(9)
C1 0.0077(12) 0.0148(14) 0.0282(13) 0.0009(10) -0.0006(10) -0.0002(10)
C2 0.0140(13) 0.0209(14) 0.0316(15) -0.0053(12) -0.0040(11) 0.0078(12)
C4 0.0116(13) 0.0176(14) 0.0286(14) -0.0040(11) -0.0042(11) 0.0061(12)
C5 0.0188(14) 0.0199(14) 0.0213(13) -0.0037(10) -0.0037(10) 0.0122(12)
N11 0.0321(15) 0.0231(13) 0.0329(14) -0.0035(11) -0.0150(11) 0.0173(12)
N12 0.0219(13) 0.0213(13) 0.0315(12) -0.0049(12) -0.0091(12) 0.0133(10)
N13 0.0175(12) 0.0167(12) 0.0326(13) -0.0031(9) -0.0060(10) 0.0083(10)
C11 0.040(2) 0.042(2) 0.0409(17) -0.0024(16) -0.0106(15) 0.0321(19)
C12A 0.030(2) 0.0159(19) 0.046(2) -0.004(2) -0.009(2) 0.0159(16)
C12B 0.030(2) 0.0159(19) 0.046(2) -0.004(2) -0.009(2) 0.0159(16)
C14 0.0264(17) 0.0319(18) 0.0372(18) 0.0116(14) 0.0029(13) 0.0138(15)
C15 0.0306(18) 0.0297(18) 0.0393(18) 0.0065(14) -0.0061(14) 0.0138(15)
N21 0.0102(11) 0.0124(10) 0.0148(10) 0.0010(8) 0.0032(8) 0.0038(9)
N22 0.0089(9) 0.0112(11) 0.0166(9) -0.0003(10) 0.0026(7) 0.0038(10)
N23 0.0107(10) 0.0080(10) 0.0158(10) -0.0021(8) -0.0001(8) 0.0051(9)
C21 0.0095(12) 0.0266(16) 0.0226(13) 0.0012(11) 0.0042(10) 0.0080(11)
C22 0.0109(12) 0.0177(14) 0.0294(14) 0.0035(11) -0.0011(11) 0.0039(11)
C24 0.0138(13) 0.0139(12) 0.0166(12) 0.0022(10) -0.0007(10) 0.0055(11)
C25 0.0159(13) 0.0161(13) 0.0143(12) 0.0026(10) 0.0014(10) 0.0062(11)
S99A 0.0178(5) 0.0137(5) 0.0200(6) 0.0015(5) 0.0001(5) 0.0044(4)
C99A 0.024(2) 0.0091(17) 0.0247(19) 0.0009(14) 0.0056(15) 0.0100(16)
F1A 0.0375(14) 0.0162(12) 0.0367(13) -0.0067(10) 0.0015(10) 0.0099(11)
F2A 0.0323(13) 0.0266(12) 0.0182(10) 0.0083(9) 0.0061(9) 0.0177(11)
F3A 0.0240(12) 0.0261(12) 0.0234(11) -0.0004(9) 0.0012(9) 0.0143(10)
O1A 0.0197(14) 0.0237(14) 0.0266(14) -0.0039(11) 0.0027(11) 0.0092(12)
O2A 0.0239(15) 0.0126(16) 0.041(2) -0.0060(13) -0.0123(14) 0.0074(13)
O3A 0.0222(14) 0.0401(18) 0.0217(14) 0.0110(12) 0.0043(11) 0.0118(14)
S99B 0.058(3) 0.026(2) 0.027(3) -0.0131(19) 0.003(2) 0.019(2)
C99B 0.032(6) 0.039(7) 0.037(6) 0.009(5) 0.002(5) 0.026(5)
F1B 0.0375(14) 0.0162(12) 0.0367(13) -0.0067(10) 0.0015(10) 0.0099(11)
F2B 0.043(5) 0.050(5) 0.037(4) -0.016(4) -0.002(4) 0.034(4)
F3B 0.029(4) 0.027(4) 0.040(4) 0.005(3) 0.006(3) -0.001(3)
O1B 0.042(6) 0.025(5) 0.048(6) 0.002(5) 0.003(5) 0.009(5)
O2B 0.060(7) 0.039(6) 0.058(7) -0.001(5) 0.004(5) 0.045(6)
O3B 0.049(6) 0.048(6) 0.032(5) -0.024(5) 0.008(5) 0.022(5)

loop_
_atom_type_symbol
_atom_type_description
_atom_type_scat_dispersion_real
_atom_type_scat_dispersion_imag
_atom_type_scat_source
C C 0.0033 0.0016 'International Tables Vol C Tables 4.2.6.8 and 6.1.1.4'
H H 0.0000 0.0000 'International Tables Vol C Tables 4.2.6.8 and 6.1.1.4'
N N 0.0061 0.0033 'International Tables Vol C Tables 4.2.6.8 and 6.1.1.4'
Fe Fe 0.3463 0.8444 'International Tables Vol C Tables 4.2.6.8 and 6.1.1.4'
O O 0.0106 0.0060 'International Tables Vol C Tables 4.2.6.8 and 6.1.1.4'
S S 0.1246 0.1234 'International Tables Vol C Tables 4.2.6.8 and 6.1.1.4'
F F 0.0171 0.0103 'International Tables Vol C Tables 4.2.6.8 and 6.1.1.4'

loop_
_geom_angle_atom_site_label_1
_geom_angle_atom_site_label_2
_geom_angle_atom_site_label_3
_geom_angle
_geom_angle_site_symmetry_1
_geom_angle_site_symmetry_3
_geom_angle_publ_flag
N13 Fe2 N13 90.24(11) 2_665 . ?
N13 Fe2 N13 90.24(11) 2_665 3_565 ?
N13 Fe2 N13 90.25(11) . 3_565 ?
N13 Fe2 N3 90.76(10) 2_665 2_665 ?
N13 Fe2 N3 178.96(9) . 2_665 ?
N13 Fe2 N3 89.47(9) 3_565 2_665 ?
N13 Fe2 N3 178.96(9) 2_665 3_565 ?
N13 Fe2 N3 89.48(9) . 3_565 ?
N13 Fe2 N3 90.76(10) 3_565 3_565 ?
N3 Fe2 N3 89.53(9) 2_665 3_565 ?
N13 Fe2 N3 89.48(10) 2_665 . ?
N13 Fe2 N3 90.76(10) . . ?
N13 Fe2 N3 178.96(9) 3_565 . ?
N3 Fe2 N3 89.53(9) 2_665 . ?
N3 Fe2 N3 89.53(9) 3_565 . ?
N23 Fe1 N23 180.0 11_566 2_765 ?
N23 Fe1 N23 89.42(8) 11_566 . ?
N23 Fe1 N23 90.58(8) 2_765 . ?
N23 Fe1 N23 90.58(8) 11_566 10_776 ?
N23 Fe1 N23 89.42(8) 2_765 10_776 ?
N23 Fe1 N23 180.00(10) . 10_776 ?
N23 Fe1 N23 90.58(8) 11_566 12_656 ?
N23 Fe1 N23 89.42(8) 2_765 12_656 ?
N23 Fe1 N23 89.42(8) . 12_656 ?
N23 Fe1 N23 90.57(8) 10_776 12_656 ?
N23 Fe1 N23 89.42(8) 11_566 3_675 ?
N23 Fe1 N23 90.58(8) 2_765 3_675 ?
N23 Fe1 N23 90.58(8) . 3_675 ?
N23 Fe1 N23 89.43(8) 10_776 3_675 ?
N23 Fe1 N23 180.00(13) 12_656 3_675 ?
N2 N1 C5 111.7(2) . . ?
N2 N1 C1 120.1(2) . . ?
C5 N1 C1 127.7(2) . . ?
N3 N2 N1 106.8(2) . . ?
N2 N3 C4 108.5(2) . . ?
N2 N3 Fe2 121.99(18) . . ?
C4 N3 Fe2 129.49(19) . . ?
N1 C1 C2 110.5(2) . . ?
N1 C1 H1A 109.6 . . ?
C2 C1 H1A 109.6 . . ?
N1 C1 H1B 109.6 . . ?
C2 C1 H1B 109.6 . . ?
H1A C1 H1B 108.1 . . ?
C1 C2 C22 114.3(2) . . ?
C1 C2 H2A 108.7 . . ?
C22 C2 H2A 108.7 . . ?
C1 C2 H2B 108.7 . . ?
C22 C2 H2B 108.7 . . ?
H2A C2 H2B 107.6 . . ?
N3 C4 C5 108.5(2) . . ?
N3 C4 H4 125.7 . . ?
C5 C4 H4 125.7 . . ?
N1 C5 C4 104.4(2) . . ?
N1 C5 H5 127.8 . . ?
C4 C5 H5 127.8 . . ?
N12 N11 C15 111.6(3) . . ?
N12 N11 C11 120.6(3) . . ?
C15 N11 C11 127.8(3) . . ?
N13 N12 N11 106.6(3) . . ?
N12 N13 C14 109.1(3) . . ?
N12 N13 Fe2 121.0(2) . . ?
C14 N13 Fe2 129.4(2) . . ?
N11 C11 C12A 115.0(3) . . ?
N11 C11 C12B 109.4(3) . . ?
N11 C11 H11A 108.5 . . ?
C12A C11 H11A 108.5 . . ?
N11 C11 H11B 108.5 . . ?
C12A C11 H11B 108.5 . . ?
H11A C11 H11B 107.5 . . ?
N11 C11 H11C 109.8 . . ?
C12B C11 H11C 109.8 . . ?
N11 C11 H11D 109.8 . . ?
C12B C11 H11D 109.8 . . ?
H11C C11 H11D 108.2 . . ?
C11 C12A C12A 114.7(7) . 10_666 ?
C11 C12A H12A 108.6 . . ?
C12A C12A H12A 108.6 10_666 . ?
C11 C12A H12B 108.6 . . ?
C12A C12A H12B 108.6 10_666 . ?
H12A C12A H12B 107.6 . . ?
C12B C12B C11 110.8(6) 10_666 . ?
C12B C12B H12C 109.5 10_666 . ?
C11 C12B H12C 109.5 . . ?
C12B C12B H12D 109.5 10_666 . ?
C11 C12B H12D 109.5 . . ?
H12C C12B H12D 108.1 . . ?
N13 C14 C15 107.9(3) . . ?
N13 C14 H14 126.0 . . ?
C15 C14 H14 126.0 . . ?
N11 C15 C14 104.8(3) . . ?
N11 C15 H15 127.6 . . ?
C14 C15 H15 127.6 . . ?
N22 N21 C25 111.8(2) . . ?
N22 N21 C21 119.8(2) . . ?
C25 N21 C21 128.1(2) . . ?
N23 N22 N21 106.3(2) . . ?
N22 N23 C24 109.4(2) . . ?
N22 N23 Fe1 122.15(17) . . ?
C24 N23 Fe1 128.19(18) . . ?
N21 C21 C22 110.5(2) . . ?
N21 C21 H21A 109.6 . . ?
C22 C21 H21A 109.6 . . ?
N21 C21 H21B 109.6 . . ?
C22 C21 H21B 109.6 . . ?
H21A C21 H21B 108.1 . . ?
C2 C22 C21 114.2(2) . . ?
C2 C22 H22A 108.7 . . ?
C21 C22 H22A 108.7 . . ?
C2 C22 H22B 108.7 . . ?
C21 C22 H22B 108.7 . . ?
H22A C22 H22B 107.6 . . ?
C25 C24 N23 107.7(2) . . ?
C25 C24 H24 126.1 . . ?
N23 C24 H24 126.1 . . ?
N21 C25 C24 104.7(2) . . ?
N21 C25 H25 127.6 . . ?
C24 C25 H25 127.6 . . ?
O2A S99A O3A 114.7(2) . . ?
O2A S99A O1A 115.2(2) . . ?
O3A S99A O1A 115.48(18) . . ?
O2A S99A C99A 103.75(15) . . ?
O3A S99A C99A 102.01(16) . . ?
O1A S99A C99A 103.04(14) . . ?
F2A C99A F3A 108.5(2) . . ?
F2A C99A F1A 107.0(2) . . ?
F3A C99A F1A 108.1(2) . . ?
F2A C99A S99A 110.27(18) . . ?
F3A C99A S99A 111.04(17) . . ?
F1A C99A S99A 111.78(19) . . ?
O3B S99B O2B 117.4(7) . . ?
O3B S99B O1B 114.7(7) . . ?
O2B S99B O1B 115.2(6) . . ?
O3B S99B C99B 103.0(5) . . ?
O2B S99B C99B 102.2(5) . . ?
O1B S99B C99B 100.9(5) . . ?
F2B C99B F1B 106.0(7) . . ?
F2B C99B F3B 107.6(8) . . ?
F1B C99B F3B 107.7(7) . . ?
F2B C99B S99B 111.2(6) . . ?
F1B C99B S99B 112.0(6) . . ?
F3B C99B S99B 112.0(6) . . ?

loop_
_geom_bond_atom_site_label_1
_geom_bond_atom_site_label_2
_geom_bond_distance
_geom_bond_site_symmetry_2
_geom_bond_publ_flag
Fe2 N13 1.978(3) 2_665 ?
Fe2 N13 1.978(3) . ?
Fe2 N13 1.978(3) 3_565 ?
Fe2 N3 1.987(2) 2_665 ?
Fe2 N3 1.987(2) 3_565 ?
Fe2 N3 1.988(2) . ?
Fe1 N23 1.992(2) 11_566 ?
Fe1 N23 1.992(2) 2_765 ?
Fe1 N23 1.992(2) . ?
Fe1 N23 1.992(2) 10_776 ?
Fe1 N23 1.993(2) 12_656 ?
Fe1 N23 1.993(2) 3_675 ?
N1 N2 1.327(3) . ?
N1 C5 1.345(4) . ?
N1 C1 1.472(3) . ?
N2 N3 1.323(3) . ?
N3 C4 1.360(4) . ?
C1 C2 1.522(4) . ?
C1 H1A 0.9900 . ?
C1 H1B 0.9900 . ?
C2 C22 1.526(4) . ?
C2 H2A 0.9900 . ?
C2 H2B 0.9900 . ?
C4 C5 1.361(4) . ?
C4 H4 0.9500 . ?
C5 H5 0.9500 . ?
N11 N12 1.330(4) . ?
N11 C15 1.340(5) . ?
N11 C11 1.473(4) . ?
N12 N13 1.315(4) . ?
N13 C14 1.359(4) . ?
C11 C12A 1.511(9) . ?
C11 C12B 1.561(7) . ?
C11 H11A 0.9900 . ?
C11 H11B 0.9900 . ?
C11 H11C 0.9900 . ?
C11 H11D 0.9900 . ?
C12A C12A 1.537(14) 10_666 ?
C12A H12A 0.9900 . ?
C12A H12B 0.9900 . ?
C12B C12B 1.511(13) 10_666 ?
C12B H12C 0.9900 . ?
C12B H12D 0.9900 . ?
C14 C15 1.361(5) . ?
C14 H14 0.9500 . ?
C15 H15 0.9500 . ?
N21 N22 1.337(3) . ?
N21 C25 1.346(4) . ?
N21 C21 1.470(3) . ?
N22 N23 1.315(3) . ?
N23 C24 1.368(3) . ?
C21 C22 1.530(4) . ?
C21 H21A 0.9900 . ?
C21 H21B 0.9900 . ?
C22 H22A 0.9900 . ?
C22 H22B 0.9900 . ?
C24 C25 1.364(4) . ?
C24 H24 0.9500 . ?
C25 H25 0.9500 . ?
S99A O2A 1.4298(10) . ?
S99A O3A 1.4319(10) . ?
S99A O1A 1.4323(10) . ?
S99A C99A 1.831(3) . ?
C99A F2A 1.3215(10) . ?
C99A F3A 1.3215(10) . ?
C99A F1A 1.3220(10) . ?
S99B O3B 1.407(7) . ?
S99B O2B 1.429(7) . ?
S99B O1B 1.446(8) . ?
S99B C99B 1.832(8) . ?
C99B F2B 1.327(8) . ?
C99B F1B 1.328(8) . ?
C99B F3B 1.334(8) . ?

loop_
_geom_torsion_atom_site_label_1
_geom_torsion_atom_site_label_2
_geom_torsion_atom_site_label_3
_geom_torsion_atom_site_label_4
_geom_torsion
_geom_torsion_site_symmetry_1
_geom_torsion_site_symmetry_2
_geom_torsion_site_symmetry_3
_geom_torsion_site_symmetry_4
_geom_torsion_publ_flag
C5 N1 N2 N3 0.1(3) . . . . ?
C1 N1 N2 N3 -172.1(2) . . . . ?
N1 N2 N3 C4 0.0(3) . . . . ?
N1 N2 N3 Fe2 177.19(17) . . . . ?
N2 N1 C1 C2 90.7(3) . . . . ?
C5 N1 C1 C2 -80.2(3) . . . . ?
N1 C1 C2 C22 -65.6(3) . . . . ?
N2 N3 C4 C5 -0.2(3) . . . . ?
Fe2 N3 C4 C5 -177.07(19) . . . . ?
N2 N1 C5 C4 -0.2(3) . . . . ?
C1 N1 C5 C4 171.3(3) . . . . ?
N3 C4 C5 N1 0.3(3) . . . . ?
C15 N11 N12 N13 -0.8(3) . . . . ?
C11 N11 N12 N13 179.3(3) . . . . ?
N11 N12 N13 C14 0.6(3) . . . . ?
N11 N12 N13 Fe2 -172.40(18) . . . . ?
N12 N11 C11 C12A -20.9(5) . . . . ?
C15 N11 C11 C12A 159.1(4) . . . . ?
N12 N11 C11 C12B -62.2(4) . . . . ?
C15 N11 C11 C12B 117.8(4) . . . . ?
N11 C11 C12A C12A -65.6(7) . . . 10_666 ?
N11 C11 C12B C12B 81.8(7) . . . 10_666 ?
N12 N13 C14 C15 -0.3(4) . . . . ?
Fe2 N13 C14 C15 172.0(2) . . . . ?
N12 N11 C15 C14 0.6(4) . . . . ?
C11 N11 C15 C14 -179.5(3) . . . . ?
N13 C14 C15 N11 -0.2(4) . . . . ?
C25 N21 N22 N23 0.1(3) . . . . ?
C21 N21 N22 N23 -174.7(2) . . . . ?
N21 N22 N23 C24 -0.6(3) . . . . ?
N21 N22 N23 Fe1 174.17(15) . . . . ?
N22 N21 C21 C22 91.2(3) . . . . ?
C25 N21 C21 C22 -82.6(3) . . . . ?
C1 C2 C22 C21 -75.2(3) . . . . ?
N21 C21 C22 C2 -66.0(3) . . . . ?
N22 N23 C24 C25 0.9(3) . . . . ?
Fe1 N23 C24 C25 -173.50(18) . . . . ?
N22 N21 C25 C24 0.4(3) . . . . ?
C21 N21 C25 C24 174.7(2) . . . . ?
N23 C24 C25 N21 -0.8(3) . . . . ?
O2A S99A C99A F2A 61.7(2) . . . . ?
O3A S99A C99A F2A -178.8(2) . . . . ?
O1A S99A C99A F2A -58.8(2) . . . . ?
O2A S99A C99A F3A -58.6(2) . . . . ?
O3A S99A C99A F3A 60.9(2) . . . . ?
O1A S99A C99A F3A -179.09(19) . . . . ?
O2A S99A C99A F1A -179.4(2) . . . . ?
O3A S99A C99A F1A -59.9(2) . . . . ?
O1A S99A C99A F1A 60.1(2) . . . . ?
O3B S99B C99B F2B 179.4(8) . . . . ?
O2B S99B C99B F2B 57.1(8) . . . . ?
O1B S99B C99B F2B -61.9(8) . . . . ?
O3B S99B C99B F1B -62.2(8) . . . . ?
O2B S99B C99B F1B 175.6(7) . . . . ?
O1B S99B C99B F1B 56.5(8) . . . . ?
O3B S99B C99B F3B 58.9(9) . . . . ?
O2B S99B C99B F3B -63.3(8) . . . . ?
O1B S99B C99B F3B 177.6(8) . . . . ?
